data_7200969
loop_
_publ_author_name
'Gautrot, Julien E.'
'Hodge, Philip'
'Helliwell, Madeleine'
'Raftery, James'
'Cupertino, Domenico'

_publ_section_title
;
 Synthesis of electron-accepting polymers containing
 phenanthra-9,10-quinone units
;
_journal_issue 24
_journal_name_full 'Journal of Materials Chemistry'
_journal_page_first 4148
_journal_paper_doi 10.1039/b901853k
_journal_volume 19
_journal_year 2009
_chemical_formula_sum 'C14 H6 Br2 O2'
_chemical_formula_weight 366.01
_chemical_name_systematic
;
?
;
_space_group_IT_number 14
_symmetry_cell_setting monoclinic
_symmetry_space_group_name_Hall '-P 2yn'
_symmetry_space_group_name_H-M 'P 1 21/n 1'
_atom_sites_solution_hydrogens geom
_atom_sites_solution_primary direct
_atom_sites_solution_secondary difmap
_audit_creation_method SHELXL-97
_cell_angle_alpha 90.00
_cell_angle_beta 109.542(8)
_cell_angle_gamma 90.00
_cell_formula_units_Z 4
_cell_length_a 11.683(6)
_cell_length_b 7.257(4)
_cell_length_c 14.885(8)
_cell_measurement_reflns_used 903
_cell_measurement_temperature 100(2)
_cell_measurement_theta_max 23.50
_cell_measurement_theta_min 2.90
_cell_volume 1189.3(11)
_computing_cell_refinement 'Bruker SMART'
_computing_data_collection 'Bruker SMART'
_computing_data_reduction 'Bruker SAINT'
_computing_molecular_graphics 'Bruker SHELXTL'
_computing_publication_material 'Bruker SHELXTL'
_computing_structure_refinement 'SHELXL-97 (Sheldrick, 1997)'
_computing_structure_solution 'SHELXS-97 (Sheldrick, 1990)'
_diffrn_ambient_temperature 100(2)
_diffrn_measured_fraction_theta_full 0.997
_diffrn_measured_fraction_theta_max 0.997
_diffrn_measurement_device_type 'CCD area detector'
_diffrn_measurement_method 'phi and omega scans'
_diffrn_radiation_monochromator graphite
_diffrn_radiation_source 'fine-focus sealed tube'
_diffrn_radiation_type MoK\a
_diffrn_radiation_wavelength 0.71073
_diffrn_reflns_av_R_equivalents 0.0682
_diffrn_reflns_av_sigmaI/netI 0.0895
_diffrn_reflns_limit_h_max 14
_diffrn_reflns_limit_h_min -13
_diffrn_reflns_limit_k_max 8
_diffrn_reflns_limit_k_min -9
_diffrn_reflns_limit_l_max 11
_diffrn_reflns_limit_l_min -18
_diffrn_reflns_number 6392
_diffrn_reflns_theta_full 26.36
_diffrn_reflns_theta_max 26.36
_diffrn_reflns_theta_min 1.93
_exptl_absorpt_coefficient_mu 6.805
_exptl_absorpt_correction_T_max 1.000
_exptl_absorpt_correction_T_min 0.684
_exptl_absorpt_correction_type multi-scan
_exptl_absorpt_process_details SADABS
_exptl_crystal_colour yellow
_exptl_crystal_density_diffrn 2.044
_exptl_crystal_density_method 'not measured'
_exptl_crystal_description plate
_exptl_crystal_F_000 704
_exptl_crystal_size_max 0.20
_exptl_crystal_size_mid 0.10
_exptl_crystal_size_min 0.01
_refine_diff_density_max 0.635
_refine_diff_density_min -0.877
_refine_diff_density_rms 0.148
_refine_ls_extinction_method none
_refine_ls_goodness_of_fit_ref 1.030
_refine_ls_hydrogen_treatment constr
_refine_ls_matrix_type full
_refine_ls_number_parameters 163
_refine_ls_number_reflns 2426
_refine_ls_number_restraints 0
_refine_ls_restrained_S_all 1.030
_refine_ls_R_factor_all 0.0894
_refine_ls_R_factor_gt 0.0532
_refine_ls_shift/su_max 0.000
_refine_ls_shift/su_mean 0.000
_refine_ls_structure_factor_coef Fsqd
_refine_ls_weighting_details 'calc w=1/[\s^2^(Fo^2^)+(0.0361P)^2^+0.7544P] where P=(Fo^2^+2Fc^2^)/3'
_refine_ls_weighting_scheme calc
_refine_ls_wR_factor_gt 0.0939
_refine_ls_wR_factor_ref 0.1042
_reflns_number_gt 1711
_reflns_number_total 2426
_reflns_threshold_expression >2sigma(I)
_cod_data_source_file b901853k.txt
_cod_data_source_block s1894abs
_cod_depositor_comments
;
The following automatic conversions were performed:
'_symmetry_cell_setting' value 'Monoclinic' changed to 'monoclinic'
according to '/home/saulius/struct/CIF-dictionaries/cif_core.dic'
dictionary named 'cif_core.dic' version 2.4.1 from 2010-06-29.

Automatic conversion script
Id: cif_fix_enum 1527 2010-12-29 10:47:43Z saulius 
;
_cod_original_cell_volume 1189.2(10)
_cod_original_sg_symbol_H-M P2(1)/n
_cod_database_code 7200969

loop_
_symmetry_equiv_pos_as_xyz
'x, y, z'
'-x+1/2, y+1/2, -z+1/2'
'-x, -y, -z'
'x-1/2, -y-1/2, z-1/2'

loop_
_atom_site_label
_atom_site_type_symbol
_atom_site_fract_x
_atom_site_fract_y
_atom_site_fract_z
_atom_site_U_iso_or_equiv
_atom_site_adp_type
_atom_site_occupancy
_atom_site_symmetry_multiplicity
_atom_site_calc_flag
_atom_site_refinement_flags
_atom_site_disorder_assembly
_atom_site_disorder_group
Br1 Br 0.81703(6) 0.85828(9) 0.05751(5) 0.02210(19) Uani 1 1 d . . .
Br2 Br 0.37894(6) 0.50682(10) 0.30401(5) 0.0292(2) Uani 1 1 d . . .
O1 O 0.2293(4) 0.8425(7) -0.2512(3) 0.0297(12) Uani 1 1 d . . .
O2 O 0.0823(4) 0.6519(6) -0.1726(3) 0.0291(12) Uani 1 1 d . . .
C1 C 0.4843(6) 0.8460(9) -0.1609(5) 0.0233(15) Uani 1 1 d . . .
H1 H 0.4535 0.8766 -0.2267 0.028 Uiso 1 1 calc R . .
C2 C 0.6083(6) 0.8637(9) -0.1115(4) 0.0231(15) Uani 1 1 d . . .
H2 H 0.6631 0.9019 -0.1427 0.028 Uiso 1 1 calc R . .
C3 C 0.6490(6) 0.8227(8) -0.0135(4) 0.0195(15) Uani 1 1 d . . .
C4 C 0.5731(5) 0.7605(8) 0.0333(4) 0.0179(15) Uani 1 1 d . . .
H4 H 0.6049 0.7321 0.0994 0.021 Uiso 1 1 calc R . .
C5 C 0.4031(6) 0.6324(8) 0.1298(4) 0.0203(15) Uani 1 1 d . . .
H5 H 0.4864 0.6466 0.1668 0.024 Uiso 1 1 calc R . .
C6 C 0.3218(6) 0.5700(9) 0.1724(4) 0.0195(15) Uani 1 1 d . . .
C7 C 0.1974(6) 0.5521(9) 0.1225(5) 0.0255(16) Uani 1 1 d . . .
H7 H 0.1429 0.5122 0.1536 0.031 Uiso 1 1 calc R . .
C8 C 0.1565(6) 0.5945(9) 0.0261(5) 0.0247(16) Uani 1 1 d . . .
H8 H 0.0725 0.5831 -0.0094 0.030 Uiso 1 1 calc R . .
C9 C 0.2728(6) 0.7781(9) -0.1706(5) 0.0232(16) Uani 1 1 d . . .
C10 C 0.4052(5) 0.7842(8) -0.1155(4) 0.0200(15) Uani 1 1 d . . .
C11 C 0.4475(5) 0.7390(8) -0.0170(4) 0.0167(14) Uani 1 1 d . . .
C12 C 0.3630(5) 0.6749(8) 0.0318(4) 0.0168(14) Uani 1 1 d . . .
C13 C 0.2370(5) 0.6538(9) -0.0196(4) 0.0201(15) Uani 1 1 d . . .
C14 C 0.1876(6) 0.6894(9) -0.1234(5) 0.0220(16) Uani 1 1 d . . .

loop_
_atom_site_aniso_label
_atom_site_aniso_U_11
_atom_site_aniso_U_22
_atom_site_aniso_U_33
_atom_site_aniso_U_23
_atom_site_aniso_U_13
_atom_site_aniso_U_12
Br1 0.0185(3) 0.0207(3) 0.0238(4) -0.0024(3) 0.0027(3) -0.0032(3)
Br2 0.0271(4) 0.0361(4) 0.0243(4) 0.0071(3) 0.0084(3) 0.0009(3)
O1 0.025(3) 0.038(3) 0.016(2) -0.006(2) -0.006(2) 0.006(2)
O2 0.021(2) 0.026(3) 0.032(3) -0.005(2) -0.004(2) 0.000(2)
C1 0.024(3) 0.023(4) 0.022(3) 0.002(3) 0.006(3) -0.002(3)
C2 0.025(4) 0.021(4) 0.023(4) 0.000(3) 0.008(3) 0.001(3)
C3 0.023(3) 0.013(4) 0.021(3) -0.002(3) 0.005(3) -0.004(3)
C4 0.019(3) 0.013(3) 0.016(3) 0.001(3) -0.001(3) 0.004(3)
C5 0.017(3) 0.011(3) 0.029(4) -0.008(3) 0.003(3) -0.003(3)
C6 0.022(3) 0.018(3) 0.018(3) 0.002(3) 0.005(3) 0.003(3)
C7 0.020(4) 0.025(4) 0.031(4) -0.004(3) 0.008(3) -0.002(3)
C8 0.023(4) 0.018(4) 0.031(4) -0.005(3) 0.006(3) -0.006(3)
C9 0.025(4) 0.017(4) 0.023(4) -0.007(3) 0.002(3) 0.009(3)
C10 0.020(3) 0.014(3) 0.018(3) -0.003(3) -0.003(3) 0.002(3)
C11 0.022(3) 0.009(3) 0.016(3) -0.003(3) 0.002(3) 0.000(3)
C12 0.018(3) 0.008(3) 0.019(3) -0.001(3) -0.002(3) 0.001(3)
C13 0.020(3) 0.015(3) 0.023(3) 0.000(3) 0.003(3) -0.004(3)
C14 0.018(3) 0.017(4) 0.022(3) -0.002(3) -0.004(3) 0.007(3)

loop_
_atom_type_symbol
_atom_type_description
_atom_type_scat_dispersion_real
_atom_type_scat_dispersion_imag
_atom_type_scat_source
C C 0.0033 0.0016 'International Tables Vol C Tables 4.2.6.8 and 6.1.1.4'
H H 0.0000 0.0000 'International Tables Vol C Tables 4.2.6.8 and 6.1.1.4'
O O 0.0106 0.0060 'International Tables Vol C Tables 4.2.6.8 and 6.1.1.4'
Br Br -0.2901 2.4595 'International Tables Vol C Tables 4.2.6.8 and 6.1.1.4'

loop_
_geom_angle_atom_site_label_1
_geom_angle_atom_site_label_2
_geom_angle_atom_site_label_3
_geom_angle
_geom_angle_site_symmetry_1
_geom_angle_site_symmetry_3
_geom_angle_publ_flag
C10 C1 C2 121.1(6) . . ?
C10 C1 H1 119.5 . . ?
C2 C1 H1 119.5 . . ?
C1 C2 C3 117.3(6) . . ?
C1 C2 H2 121.3 . . ?
C3 C2 H2 121.3 . . ?
C4 C3 C2 123.0(6) . . ?
C4 C3 Br1 118.8(4) . . ?
C2 C3 Br1 118.3(5) . . ?
C3 C4 C11 119.9(6) . . ?
C3 C4 H4 120.1 . . ?
C11 C4 H4 120.1 . . ?
C6 C5 C12 120.3(5) . . ?
C6 C5 H5 119.8 . . ?
C12 C5 H5 119.8 . . ?
C5 C6 C7 122.6(6) . . ?
C5 C6 Br2 119.5(4) . . ?
C7 C6 Br2 117.9(5) . . ?
C8 C7 C6 117.8(7) . . ?
C8 C7 H7 121.1 . . ?
C6 C7 H7 121.1 . . ?
C7 C8 C13 121.0(6) . . ?
C7 C8 H8 119.5 . . ?
C13 C8 H8 119.5 . . ?
O1 C9 C10 122.7(7) . . ?
O1 C9 C14 119.1(6) . . ?
C10 C9 C14 118.2(6) . . ?
C1 C10 C11 121.2(5) . . ?
C1 C10 C9 118.6(6) . . ?
C11 C10 C9 120.0(6) . . ?
C4 C11 C10 117.5(6) . . ?
C4 C11 C12 121.2(5) . . ?
C10 C11 C12 121.3(5) . . ?
C5 C12 C13 117.3(6) . . ?
C5 C12 C11 122.1(5) . . ?
C13 C12 C11 120.6(5) . . ?
C8 C13 C12 121.0(6) . . ?
C8 C13 C14 118.0(5) . . ?
C12 C13 C14 120.9(6) . . ?
O2 C14 C13 123.0(7) . . ?
O2 C14 C9 119.4(6) . . ?
C13 C14 C9 117.6(5) . . ?

loop_
_geom_bond_atom_site_label_1
_geom_bond_atom_site_label_2
_geom_bond_distance
_geom_bond_site_symmetry_2
_geom_bond_publ_flag
Br1 C3 1.911(6) . ?
Br2 C6 1.903(6) . ?
O1 C9 1.228(7) . ?
O2 C14 1.233(7) . ?
C1 C10 1.390(9) . ?
C1 C2 1.394(8) . ?
C1 H1 0.9500 . ?
C2 C3 1.406(9) . ?
C2 H2 0.9500 . ?
C3 C4 1.375(9) . ?
C4 C11 1.416(8) . ?
C4 H4 0.9500 . ?
C5 C6 1.382(9) . ?
C5 C12 1.410(8) . ?
C5 H5 0.9500 . ?
C6 C7 1.400(9) . ?
C7 C8 1.386(9) . ?
C7 H7 0.9500 . ?
C8 C13 1.401(9) . ?
C8 H8 0.9500 . ?
C9 C10 1.489(8) . ?
C9 C14 1.538(10) . ?
C10 C11 1.420(8) . ?
C11 C12 1.481(9) . ?
C12 C13 1.423(8) . ?
C13 C14 1.480(9) . ?

loop_
_geom_torsion_atom_site_label_1
_geom_torsion_atom_site_label_2
_geom_torsion_atom_site_label_3
_geom_torsion_atom_site_label_4
_geom_torsion
_geom_torsion_site_symmetry_1
_geom_torsion_site_symmetry_2
_geom_torsion_site_symmetry_3
_geom_torsion_site_symmetry_4
_geom_torsion_publ_flag
C10 C1 C2 C3 -2.1(10) . . . . ?
C1 C2 C3 C4 2.4(10) . . . . ?
C1 C2 C3 Br1 -176.7(5) . . . . ?
C2 C3 C4 C11 -1.3(10) . . . . ?
Br1 C3 C4 C11 177.9(5) . . . . ?
C12 C5 C6 C7 -2.2(10) . . . . ?
C12 C5 C6 Br2 178.2(5) . . . . ?
C5 C6 C7 C8 1.8(10) . . . . ?
Br2 C6 C7 C8 -178.7(5) . . . . ?
C6 C7 C8 C13 -0.2(10) . . . . ?
C2 C1 C10 C11 0.7(10) . . . . ?
C2 C1 C10 C9 176.6(6) . . . . ?
O1 C9 C10 C1 -7.6(10) . . . . ?
C14 C9 C10 C1 173.2(6) . . . . ?
O1 C9 C10 C11 168.3(6) . . . . ?
C14 C9 C10 C11 -10.8(9) . . . . ?
C3 C4 C11 C10 -0.2(9) . . . . ?
C3 C4 C11 C12 -179.1(6) . . . . ?
C1 C10 C11 C4 0.5(9) . . . . ?
C9 C10 C11 C4 -175.4(6) . . . . ?
C1 C10 C11 C12 179.4(6) . . . . ?
C9 C10 C11 C12 3.5(9) . . . . ?
C6 C5 C12 C13 1.0(9) . . . . ?
C6 C5 C12 C11 -178.9(6) . . . . ?
C4 C11 C12 C5 -0.1(9) . . . . ?
C10 C11 C12 C5 -178.9(6) . . . . ?
C4 C11 C12 C13 -180.0(6) . . . . ?
C10 C11 C12 C13 1.2(9) . . . . ?
C7 C8 C13 C12 -0.9(10) . . . . ?
C7 C8 C13 C14 177.6(6) . . . . ?
C5 C12 C13 C8 0.5(9) . . . . ?
C11 C12 C13 C8 -179.6(6) . . . . ?
C5 C12 C13 C14 -178.0(6) . . . . ?
C11 C12 C13 C14 2.0(9) . . . . ?
C8 C13 C14 O2 -7.4(10) . . . . ?
C12 C13 C14 O2 171.1(6) . . . . ?
C8 C13 C14 C9 172.3(6) . . . . ?
C12 C13 C14 C9 -9.2(9) . . . . ?
O1 C9 C14 O2 14.0(9) . . . . ?
C10 C9 C14 O2 -166.8(6) . . . . ?
O1 C9 C14 C13 -165.7(6) . . . . ?
C10 C9 C14 C13 13.5(9) . . . . ?

loop_
_cod_related_entry_id
_cod_related_entry_database
_cod_related_entry_code
1 ChemSpider 226792
